data_4064852
loop_
_publ_author_name
'Behrle, Andrew C.'
'Schmidt, Joseph A. R.'

_publ_section_title
;
 Synthesis and Reactivity of Homoleptic
 \a-MetalatedN,N-Dimethylbenzylamine Rare-Earth-Metal Complexes
;
_journal_issue 15
_journal_name_full Organometallics
_journal_page_first 3915
_journal_paper_doi 10.1021/om200363z
_journal_volume 30
_journal_year 2011
_chemical_formula_moiety 'C41 H62 La N O3'
_chemical_formula_sum 'C41 H62 La N O3'
_chemical_formula_weight 755.83
_chemical_name_systematic
; 
 ? 
;
_space_group_IT_number 9
_symmetry_cell_setting monoclinic
_symmetry_Int_Tables_number 9
_symmetry_space_group_name_Hall 'C -2yc'
_symmetry_space_group_name_H-M 'C 1 c 1'
_atom_sites_solution_hydrogens geom
_atom_sites_solution_primary direct
_atom_sites_solution_secondary difmap
_audit_creation_method SHELXL-97
_cell_angle_alpha 90.00
_cell_angle_beta 90.4420(10)
_cell_angle_gamma 90.00
_cell_formula_units_Z 4
_cell_length_a 14.2150(6)
_cell_length_b 13.9201(5)
_cell_length_c 19.6337(8)
_cell_measurement_reflns_used 7788
_cell_measurement_temperature 140(2)
_cell_measurement_theta_max 28.28
_cell_measurement_theta_min 2.29
_cell_volume 3884.9(3)
_computing_cell_refinement 'Bruker SAINT v6.22'
_computing_data_collection 'Bruker SMART v5.625'
_computing_data_reduction 'Bruker SAINT v6.22'
_computing_molecular_graphics 'Bruker SHELXTL'
_computing_publication_material 'Bruker SHELXTL'
_computing_structure_refinement 'SHELXL-97 (Sheldrick, 1997)'
_computing_structure_solution 'SHELXS-97 (Sheldrick, 1990)'
_diffrn_ambient_temperature 140(2)
_diffrn_measured_fraction_theta_full 0.999
_diffrn_measured_fraction_theta_max 0.999
_diffrn_measurement_device_type 'SMART CCD'
_diffrn_measurement_method \w-scan
_diffrn_radiation_monochromator graphite
_diffrn_radiation_source 'fine-focus sealed tube'
_diffrn_radiation_type MoK\a
_diffrn_radiation_wavelength 0.71073
_diffrn_reflns_av_R_equivalents 0.0310
_diffrn_reflns_av_sigmaI/netI 0.0455
_diffrn_reflns_limit_h_max 18
_diffrn_reflns_limit_h_min -18
_diffrn_reflns_limit_k_max 18
_diffrn_reflns_limit_k_min -18
_diffrn_reflns_limit_l_max 26
_diffrn_reflns_limit_l_min -26
_diffrn_reflns_number 20656
_diffrn_reflns_theta_full 28.29
_diffrn_reflns_theta_max 28.29
_diffrn_reflns_theta_min 2.05
_exptl_absorpt_coefficient_mu 1.135
_exptl_absorpt_correction_T_max 1.000
_exptl_absorpt_correction_T_min 0.810
_exptl_absorpt_correction_type empirical
_exptl_absorpt_process_details SADABS
_exptl_crystal_colour yellow
_exptl_crystal_density_diffrn 1.292
_exptl_crystal_density_method 'not measured'
_exptl_crystal_description tablet
_exptl_crystal_F_000 1584
_exptl_crystal_size_max 0.30
_exptl_crystal_size_mid 0.20
_exptl_crystal_size_min 0.10
_refine_diff_density_max 0.647
_refine_diff_density_min -1.880
_refine_diff_density_rms 0.082
_refine_ls_abs_structure_details 'Flack H D (1983), Acta Cryst. A39, 876-881'
_refine_ls_abs_structure_Flack 0.017(9)
_refine_ls_extinction_method none
_refine_ls_goodness_of_fit_ref 1.058
_refine_ls_hydrogen_treatment constr
_refine_ls_matrix_type full
_refine_ls_number_parameters 415
_refine_ls_number_reflns 9469
_refine_ls_number_restraints 2
_refine_ls_restrained_S_all 1.058
_refine_ls_R_factor_all 0.0276
_refine_ls_R_factor_gt 0.0271
_refine_ls_shift/su_max 0.001
_refine_ls_shift/su_mean 0.000
_refine_ls_structure_factor_coef Fsqd
_refine_ls_weighting_details 'calc w=1/[\s^2^(Fo^2^)+(0.0359P)^2^+0.0000P] where P=(Fo^2^+2Fc^2^)/3'
_refine_ls_weighting_scheme calc
_refine_ls_wR_factor_gt 0.0663
_refine_ls_wR_factor_ref 0.0666
_reflns_number_gt 9253
_reflns_number_total 9469
_reflns_threshold_expression >2sigma(I)
_cod_data_source_file om200363z_si_003.cif
_cod_data_source_block alpha_La(DMBA)(OAr)2(THF)_(8)
_cod_original_sg_symbol_H-M Cc
_cod_database_code 4064852

loop_
_symmetry_equiv_pos_as_xyz
'x, y, z'
'x, -y, z+1/2'
'x+1/2, y+1/2, z'
'x+1/2, -y+1/2, z+1/2'

loop_
_atom_site_label
_atom_site_type_symbol
_atom_site_fract_x
_atom_site_fract_y
_atom_site_fract_z
_atom_site_U_iso_or_equiv
_atom_site_adp_type
_atom_site_occupancy
_atom_site_symmetry_multiplicity
_atom_site_calc_flag
_atom_site_refinement_flags
La1 La -0.405720(10) -0.222857(6) -0.036390(10) 0.01581(4) Uani 1 1 d .
O1 O -0.51256(14) -0.27326(11) -0.11347(10) 0.0215(4) Uani 1 1 d .
O2 O -0.45832(12) -0.15259(13) 0.05977(9) 0.0215(3) Uani 1 1 d .
O3 O -0.36788(13) -0.09219(14) -0.12234(9) 0.0241(4) Uani 1 1 d .
N1 N -0.32511(15) -0.37347(15) 0.02407(10) 0.0213(4) Uani 1 1 d .
C1 C -0.27465(17) -0.35324(17) -0.03892(12) 0.0208(5) Uani 1 1 d .
H1A H -0.2737 -0.4010 -0.0756 0.025 Uiso 1 1 calc R
C2 C -0.2057(2) -0.27912(17) -0.03663(15) 0.0239(5) Uani 1 1 d .
C3 C -0.2059(2) -0.2038(2) 0.01297(15) 0.0266(5) Uani 1 1 d .
H3A H -0.2502 -0.2051 0.0476 0.032 Uiso 1 1 calc R
C4 C -0.1411(3) -0.1285(3) 0.0106(2) 0.0374(8) Uani 1 1 d .
H4A H -0.1435 -0.0800 0.0432 0.045 Uiso 1 1 calc R
C5 C -0.0739(2) -0.1250(3) -0.0393(2) 0.0508(9) Uani 1 1 d .
H5A H -0.0305 -0.0750 -0.0402 0.061 Uiso 1 1 calc R
C6 C -0.0713(2) -0.1973(3) -0.0885(2) 0.0465(9) Uani 1 1 d .
H6A H -0.0256 -0.1951 -0.1222 0.056 Uiso 1 1 calc R
C7 C -0.1352(2) -0.2719(2) -0.08813(18) 0.0347(7) Uani 1 1 d .
H7A H -0.1325 -0.3185 -0.1220 0.042 Uiso 1 1 calc R
C8 C -0.3987(2) -0.4450(2) 0.01170(16) 0.0315(6) Uani 1 1 d .
H8A H -0.3798 -0.5054 0.0310 0.047 Uiso 1 1 calc R
H8B H -0.4084 -0.4523 -0.0365 0.047 Uiso 1 1 calc R
H8C H -0.4561 -0.4242 0.0324 0.047 Uiso 1 1 calc R
C9 C -0.2624(2) -0.4088(2) 0.07952(13) 0.0272(5) Uani 1 1 d .
H9A H -0.2577 -0.4775 0.0769 0.041 Uiso 1 1 calc R
H9B H -0.2880 -0.3909 0.1228 0.041 Uiso 1 1 calc R
H9C H -0.2011 -0.3809 0.0747 0.041 Uiso 1 1 calc R
C10 C -0.5683(2) -0.27675(15) -0.16971(14) 0.0203(5) Uani 1 1 d .
C11 C -0.66184(19) -0.24111(19) -0.16694(15) 0.0243(5) Uani 1 1 d .
C12 C -0.7150(2) -0.2386(2) -0.22697(18) 0.0358(7) Uani 1 1 d .
H12A H -0.7754 -0.2131 -0.2259 0.043 Uiso 1 1 calc R
C13 C -0.6810(3) -0.2727(2) -0.28759(19) 0.0438(9) Uani 1 1 d .
H13A H -0.7174 -0.2683 -0.3270 0.053 Uiso 1 1 calc R
C14 C -0.5922(2) -0.3135(2) -0.28974(14) 0.0345(6) Uani 1 1 d .
H14A H -0.5707 -0.3392 -0.3305 0.041 Uiso 1 1 calc R
C15 C -0.53409(19) -0.31684(18) -0.23155(12) 0.0235(5) Uani 1 1 d .
C16 C -0.7078(2) -0.21202(19) -0.09924(18) 0.0296(6) Uani 1 1 d .
C17 C -0.6574(3) -0.1281(3) -0.0631(2) 0.0465(11) Uani 1 1 d .
H17A H -0.5921 -0.1437 -0.0568 0.070 Uiso 1 1 calc R
H17B H -0.6858 -0.1171 -0.0196 0.070 Uiso 1 1 calc R
H17C H -0.6628 -0.0712 -0.0905 0.070 Uiso 1 1 calc R
C18 C -0.7101(2) -0.3012(3) -0.05320(17) 0.0353(6) Uani 1 1 d .
H18A H -0.6472 -0.3245 -0.0462 0.053 Uiso 1 1 calc R
H18B H -0.7476 -0.3503 -0.0745 0.053 Uiso 1 1 calc R
H18C H -0.7370 -0.2844 -0.0101 0.053 Uiso 1 1 calc R
C19 C -0.8115(2) -0.1809(3) -0.1082(2) 0.0465(8) Uani 1 1 d .
H19A H -0.8463 -0.2313 -0.1303 0.070 Uiso 1 1 calc R
H19B H -0.8145 -0.1238 -0.1356 0.070 Uiso 1 1 calc R
H19C H -0.8382 -0.1682 -0.0644 0.070 Uiso 1 1 calc R
C20 C -0.4377(2) -0.36736(19) -0.23588(13) 0.0296(6) Uani 1 1 d .
C21 C -0.4184(3) -0.4074(2) -0.30756(16) 0.0471(9) Uani 1 1 d .
H21A H -0.4203 -0.3560 -0.3401 0.071 Uiso 1 1 calc R
H21B H -0.4655 -0.4543 -0.3191 0.071 Uiso 1 1 calc R
H21C H -0.3575 -0.4371 -0.3081 0.071 Uiso 1 1 calc R
C22 C -0.4352(3) -0.4526(2) -0.18659(17) 0.0418(8) Uani 1 1 d .
H22A H -0.4473 -0.4303 -0.1412 0.063 Uiso 1 1 calc R
H22B H -0.3743 -0.4823 -0.1879 0.063 Uiso 1 1 calc R
H22C H -0.4824 -0.4985 -0.1997 0.063 Uiso 1 1 calc R
C23 C -0.3565(3) -0.2984(3) -0.2201(2) 0.0346(7) Uani 1 1 d .
H23A H -0.3588 -0.2451 -0.2512 0.052 Uiso 1 1 calc R
H23B H -0.2977 -0.3315 -0.2251 0.052 Uiso 1 1 calc R
H23C H -0.3620 -0.2751 -0.1743 0.052 Uiso 1 1 calc R
C24 C -0.50372(16) -0.10685(18) 0.11035(12) 0.0198(4) Uani 1 1 d .
C25 C -0.5005(2) -0.0039(2) 0.11495(14) 0.0226(6) Uani 1 1 d .
C26 C -0.5553(2) 0.0412(2) 0.16490(14) 0.0288(6) Uani 1 1 d .
H26A H -0.5543 0.1078 0.1680 0.035 Uiso 1 1 calc R
C27 C -0.6105(2) -0.0101(2) 0.20947(15) 0.0320(6) Uani 1 1 d .
H27A H -0.6484 0.0217 0.2406 0.038 Uiso 1 1 calc R
C28 C -0.6090(2) -0.1095(2) 0.20724(15) 0.0303(6) Uani 1 1 d .
H28A H -0.6443 -0.1439 0.2386 0.036 Uiso 1 1 calc R
C29 C -0.55590(18) -0.15967(19) 0.15940(13) 0.0235(5) Uani 1 1 d .
C30 C -0.4391(2) 0.05677(18) 0.06785(14) 0.0270(5) Uani 1 1 d .
C31 C -0.4409(3) 0.1638(2) 0.08622(19) 0.0443(8) Uani 1 1 d .
H31A H -0.5043 0.1873 0.0828 0.067 Uiso 1 1 calc R
H31B H -0.4016 0.1987 0.0554 0.067 Uiso 1 1 calc R
H31C H -0.4181 0.1722 0.1320 0.067 Uiso 1 1 calc R
C32 C -0.3360(2) 0.0235(2) 0.07389(17) 0.0352(6) Uani 1 1 d .
H32A H -0.3155 0.0285 0.1205 0.053 Uiso 1 1 calc R
H32B H -0.2972 0.0633 0.0458 0.053 Uiso 1 1 calc R
H32C H -0.3312 -0.0421 0.0592 0.053 Uiso 1 1 calc R
C33 C -0.4751(2) 0.0496(2) -0.00606(14) 0.0332(6) Uani 1 1 d .
H33A H -0.5392 0.0710 -0.0084 0.050 Uiso 1 1 calc R
H33B H -0.4715 -0.0160 -0.0211 0.050 Uiso 1 1 calc R
H33C H -0.4370 0.0892 -0.0349 0.050 Uiso 1 1 calc R
C34 C -0.5504(2) -0.26988(19) 0.16347(17) 0.0285(6) Uani 1 1 d .
C35 C -0.5888(2) -0.3168(2) 0.09852(17) 0.0396(7) Uani 1 1 d .
H35A H -0.5844 -0.3854 0.1026 0.059 Uiso 1 1 calc R
H35B H -0.5526 -0.2958 0.0602 0.059 Uiso 1 1 calc R
H35C H -0.6534 -0.2987 0.0920 0.059 Uiso 1 1 calc R
C36 C -0.6100(3) -0.3115(3) 0.2215(2) 0.0476(9) Uani 1 1 d .
H36A H -0.6041 -0.3802 0.2218 0.071 Uiso 1 1 calc R
H36B H -0.6747 -0.2943 0.2145 0.071 Uiso 1 1 calc R
H36C H -0.5882 -0.2861 0.2642 0.071 Uiso 1 1 calc R
C37 C -0.4481(3) -0.2990(3) 0.1778(2) 0.0349(7) Uani 1 1 d .
H37A H -0.4438 -0.3678 0.1805 0.052 Uiso 1 1 calc R
H37B H -0.4276 -0.2714 0.2202 0.052 Uiso 1 1 calc R
H37C H -0.4088 -0.2762 0.1417 0.052 Uiso 1 1 calc R
C38 C -0.2728(2) -0.0574(2) -0.13782(17) 0.0341(6) Uani 1 1 d .
H38A H -0.2298 -0.1109 -0.1432 0.041 Uiso 1 1 calc R
H38B H -0.2495 -0.0163 -0.1016 0.041 Uiso 1 1 calc R
C39 C -0.2823(3) -0.0016(3) -0.2038(2) 0.0387(8) Uani 1 1 d .
H39A H -0.2719 -0.0427 -0.2429 0.046 Uiso 1 1 calc R
H39B H -0.2382 0.0516 -0.2051 0.046 Uiso 1 1 calc R
C40 C -0.3832(2) 0.0342(2) -0.20193(16) 0.0340(6) Uani 1 1 d .
H40A H -0.3887 0.0914 -0.1740 0.041 Uiso 1 1 calc R
H40B H -0.4068 0.0480 -0.2474 0.041 Uiso 1 1 calc R
C41 C -0.4348(2) -0.0496(2) -0.17057(14) 0.0286(5) Uani 1 1 d .
H41A H -0.4908 -0.0278 -0.1473 0.034 Uiso 1 1 calc R
H41B H -0.4530 -0.0958 -0.2052 0.034 Uiso 1 1 calc R

loop_
_atom_site_aniso_label
_atom_site_aniso_U_11
_atom_site_aniso_U_22
_atom_site_aniso_U_33
_atom_site_aniso_U_23
_atom_site_aniso_U_13
_atom_site_aniso_U_12
La1 0.01695(6) 0.01648(6) 0.01399(6) -0.00010(6) -0.00147(3) -0.00003(7)
O1 0.0213(9) 0.0241(10) 0.0189(9) -0.0030(6) -0.0064(7) 0.0012(6)
O2 0.0262(9) 0.0200(9) 0.0183(8) -0.0020(6) 0.0016(7) -0.0014(7)
O3 0.0266(9) 0.0237(9) 0.0221(9) 0.0054(7) -0.0027(7) 0.0005(7)
N1 0.0248(10) 0.0196(9) 0.0193(9) 0.0019(8) -0.0008(8) -0.0011(8)
C1 0.0245(11) 0.0214(11) 0.0165(10) -0.0016(8) -0.0004(9) 0.0048(9)
C2 0.0202(12) 0.0303(14) 0.0210(13) 0.0055(9) -0.0039(10) 0.0061(9)
C3 0.0240(13) 0.0287(12) 0.0269(13) 0.0058(10) -0.0076(10) -0.0031(10)
C4 0.0340(17) 0.0334(16) 0.0444(19) 0.0065(14) -0.0166(14) -0.0118(13)
C5 0.0282(15) 0.058(2) 0.066(2) 0.0214(19) -0.0135(15) -0.0216(15)
C6 0.0191(14) 0.069(2) 0.051(2) 0.0267(19) 0.0011(13) -0.0022(15)
C7 0.0239(14) 0.051(2) 0.0295(16) 0.0117(12) 0.0032(12) 0.0081(11)
C8 0.0364(15) 0.0246(12) 0.0335(14) 0.0013(11) -0.0017(11) -0.0072(11)
C9 0.0346(14) 0.0264(13) 0.0206(12) 0.0057(9) -0.0037(10) 0.0065(10)
C10 0.0236(13) 0.0175(11) 0.0197(12) 0.0037(8) -0.0065(10) -0.0026(8)
C11 0.0231(12) 0.0192(11) 0.0305(14) 0.0064(10) -0.0090(10) -0.0039(10)
C12 0.0315(16) 0.0370(15) 0.0387(18) 0.0168(13) -0.0146(13) -0.0061(12)
C13 0.044(2) 0.056(2) 0.0308(17) 0.0204(14) -0.0204(16) -0.0148(14)
C14 0.0511(18) 0.0340(15) 0.0183(12) 0.0067(11) -0.0086(12) -0.0149(13)
C15 0.0352(13) 0.0182(11) 0.0169(11) 0.0021(9) -0.0049(10) -0.0065(10)
C16 0.0207(13) 0.0263(13) 0.0417(17) -0.0042(11) -0.0045(12) 0.0021(9)
C17 0.0304(17) 0.0373(19) 0.072(3) -0.0236(19) -0.0041(18) 0.0018(14)
C18 0.0321(15) 0.0418(15) 0.0321(15) 0.0021(13) 0.0035(12) -0.0005(13)
C19 0.0236(14) 0.0470(19) 0.069(2) -0.0048(17) -0.0081(14) 0.0091(14)
C20 0.0462(16) 0.0204(11) 0.0224(12) -0.0038(9) 0.0014(11) 0.0049(11)
C21 0.082(3) 0.0304(15) 0.0291(16) -0.0098(12) 0.0066(16) 0.0092(16)
C22 0.069(2) 0.0241(14) 0.0322(15) 0.0011(12) -0.0011(15) 0.0125(14)
C23 0.0342(17) 0.0359(14) 0.0338(18) -0.0085(16) 0.0082(14) 0.0060(13)
C24 0.0194(10) 0.0239(11) 0.0160(10) -0.0023(9) -0.0026(8) 0.0019(9)
C25 0.0235(14) 0.0261(13) 0.0182(12) -0.0029(10) -0.0024(10) 0.0042(10)
C26 0.0325(14) 0.0292(13) 0.0246(13) -0.0077(10) -0.0021(10) 0.0108(11)
C27 0.0283(14) 0.0400(15) 0.0279(13) -0.0058(11) 0.0038(11) 0.0120(12)
C28 0.0243(13) 0.0411(16) 0.0257(13) 0.0018(11) 0.0045(10) 0.0043(11)
C29 0.0209(11) 0.0284(13) 0.0210(11) 0.0001(10) -0.0006(9) 0.0032(10)
C30 0.0355(14) 0.0195(11) 0.0261(13) -0.0049(9) 0.0019(10) -0.0012(10)
C31 0.062(2) 0.0221(13) 0.0487(19) -0.0092(13) 0.0098(16) -0.0056(14)
C32 0.0336(15) 0.0302(14) 0.0419(17) 0.0006(12) 0.0050(12) -0.0065(11)
C33 0.0489(17) 0.0247(13) 0.0260(13) 0.0032(10) 0.0004(12) 0.0032(12)
C34 0.0301(15) 0.0294(15) 0.0260(14) 0.0048(10) 0.0031(12) -0.0019(10)
C35 0.0448(17) 0.0328(16) 0.0410(17) 0.0024(13) -0.0023(14) -0.0153(13)
C36 0.054(2) 0.0441(18) 0.046(2) 0.0181(16) 0.0222(16) 0.0017(17)
C37 0.0355(17) 0.0321(14) 0.0373(19) 0.0081(16) 0.0006(15) 0.0081(13)
C38 0.0277(13) 0.0281(13) 0.0465(17) 0.0110(12) -0.0054(12) -0.0025(11)
C39 0.0356(18) 0.0392(17) 0.0413(19) 0.0149(14) 0.0072(14) 0.0003(14)
C40 0.0406(16) 0.0275(14) 0.0340(15) 0.0085(11) -0.0036(12) 0.0018(12)
C41 0.0308(13) 0.0309(14) 0.0239(12) 0.0063(10) -0.0068(10) 0.0021(11)

loop_
_atom_type_symbol
_atom_type_description
_atom_type_scat_dispersion_real
_atom_type_scat_dispersion_imag
_atom_type_scat_source
C C 0.0033 0.0016 'International Tables Vol C Tables 4.2.6.8 and 6.1.1.4'
H H 0.0000 0.0000 'International Tables Vol C Tables 4.2.6.8 and 6.1.1.4'
O O 0.0106 0.0060 'International Tables Vol C Tables 4.2.6.8 and 6.1.1.4'
La La -0.2871 2.4523 'International Tables Vol C Tables 4.2.6.8 and 6.1.1.4'
N N 0.0061 0.0033 'International Tables Vol C Tables 4.2.6.8 and 6.1.1.4'

loop_
_geom_angle_atom_site_label_1
_geom_angle_atom_site_label_2
_geom_angle_atom_site_label_3
_geom_angle
O1 La1 O2 118.14(7)
O1 La1 O3 85.51(6)
O2 La1 O3 108.55(7)
O1 La1 C1 104.45(7)
O2 La1 C1 124.04(7)
O3 La1 C1 109.35(7)
O1 La1 N1 109.90(6)
O2 La1 N1 96.45(6)
O3 La1 N1 140.05(6)
C1 La1 N1 32.21(7)
O1 La1 C2 124.22(7)
O2 La1 C2 116.21(7)
O3 La1 C2 88.85(7)
C1 La1 C2 28.86(7)
N1 La1 C2 51.71(7)
O1 La1 C3 151.21(8)
O2 La1 C3 90.59(8)
O3 La1 C3 86.94(7)
C1 La1 C3 52.60(8)
N1 La1 C3 61.55(7)
C2 La1 C3 27.79(8)
C10 O1 La1 161.36(15)
C24 O2 La1 169.58(15)
C41 O3 C38 109.1(2)
C41 O3 La1 125.45(15)
C38 O3 La1 124.95(15)
C1 N1 C8 110.2(2)
C1 N1 C9 112.86(19)
C8 N1 C9 108.7(2)
C1 N1 La1 71.56(12)
C8 N1 La1 99.05(15)
C9 N1 La1 147.22(16)
C2 C1 N1 117.1(2)
C2 C1 La1 89.22(14)
N1 C1 La1 76.24(12)
C1 C2 C3 123.2(3)
C1 C2 C7 120.9(3)
C3 C2 C7 115.7(3)
C1 C2 La1 61.92(14)
C3 C2 La1 78.31(16)
C7 C2 La1 131.47(19)
C4 C3 C2 121.5(3)
C4 C3 La1 132.6(2)
C2 C3 La1 73.90(16)
C5 C4 C3 120.8(4)
C4 C5 C6 119.4(3)
C7 C6 C5 121.1(3)
C6 C7 C2 121.4(3)
O1 C10 C11 119.9(2)
O1 C10 C15 120.5(2)
C11 C10 C15 119.7(2)
C12 C11 C10 118.5(3)
C12 C11 C16 119.5(3)
C10 C11 C16 121.9(2)
C13 C12 C11 122.1(3)
C12 C13 C14 119.7(3)
C13 C14 C15 121.3(3)
C14 C15 C10 118.5(3)
C14 C15 C20 119.1(3)
C10 C15 C20 122.3(2)
C18 C16 C11 107.9(2)
C18 C16 C17 110.7(3)
C11 C16 C17 113.4(3)
C18 C16 C19 105.6(3)
C11 C16 C19 112.7(3)
C17 C16 C19 106.2(3)
C22 C20 C23 110.1(3)
C22 C20 C21 107.1(2)
C23 C20 C21 105.8(3)
C22 C20 C15 109.6(2)
C23 C20 C15 111.8(2)
C21 C20 C15 112.3(3)
O2 C24 C29 120.6(2)
O2 C24 C25 120.1(2)
C29 C24 C25 119.3(2)
C26 C25 C24 118.1(3)
C26 C25 C30 119.8(3)
C24 C25 C30 122.1(2)
C27 C26 C25 122.2(3)
C26 C27 C28 119.2(3)
C27 C28 C29 122.0(3)
C28 C29 C24 118.9(3)
C28 C29 C34 119.4(2)
C24 C29 C34 121.6(2)
C25 C30 C31 112.5(2)
C25 C30 C33 110.3(2)
C31 C30 C33 106.2(2)
C25 C30 C32 109.5(2)
C31 C30 C32 107.0(3)
C33 C30 C32 111.2(2)
C35 C34 C37 111.8(3)
C35 C34 C36 105.2(3)
C37 C34 C36 106.9(3)
C35 C34 C29 111.4(2)
C37 C34 C29 108.7(2)
C36 C34 C29 112.7(3)
O3 C38 C39 105.7(2)
C38 C39 C40 103.0(3)
C41 C40 C39 102.6(2)
O3 C41 C40 105.1(2)

loop_
_geom_bond_atom_site_label_1
_geom_bond_atom_site_label_2
_geom_bond_distance
La1 O1 2.2480(19)
La1 O2 2.2588(17)
La1 O3 2.5415(18)
La1 C1 2.602(2)
La1 N1 2.664(2)
La1 C2 2.949(3)
La1 C3 3.005(3)
O1 C10 1.355(3)
O2 C24 1.348(3)
O3 C41 1.463(3)
O3 C38 1.469(3)
N1 C1 1.462(3)
N1 C8 1.463(3)
N1 C9 1.485(3)
C1 C2 1.423(4)
C2 C3 1.431(4)
C2 C7 1.433(4)
C3 C4 1.398(4)
C4 C5 1.374(6)
C5 C6 1.396(6)
C6 C7 1.380(5)
C10 C11 1.421(4)
C10 C15 1.425(4)
C11 C12 1.395(4)
C11 C16 1.540(5)
C12 C13 1.373(6)
C13 C14 1.384(6)
C14 C15 1.406(4)
C15 C20 1.543(4)
C16 C18 1.536(5)
C16 C17 1.541(5)
C16 C19 1.546(4)
C20 C22 1.531(4)
C20 C23 1.532(5)
C20 C21 1.540(4)
C24 C29 1.425(4)
C24 C25 1.436(4)
C25 C26 1.405(4)
C25 C30 1.530(4)
C26 C27 1.379(4)
C27 C28 1.385(5)
C28 C29 1.396(4)
C29 C34 1.538(4)
C30 C31 1.533(4)
C30 C33 1.538(4)
C30 C32 1.540(4)
C34 C35 1.530(4)
C34 C37 1.535(5)
C34 C36 1.537(4)
C38 C39 1.515(4)
C39 C40 1.520(5)
C40 C41 1.511(4)
